data_7150015
loop_
_publ_author_name
'Uno, Hidemitsu'
'Watanabe, Hikaru'
'Yamashita, Yuko'
'Ono, Noboru'

_publ_section_title
;
 Extremely large cavity assembled by self-interlocking of distorted
 biconcave porphyrins.
;
_journal_issue 3
_journal_name_full 'Organic &amp; biomolecular chemistry'
_journal_page_first 448
_journal_page_last 453
_journal_paper_doi 10.1039/b413082k
_journal_volume 3
_journal_year 2005
_chemical_formula_moiety 'C108 H62 N4, 12(C6 H6)'
_chemical_formula_sum 'C180 H134 N4'
_chemical_formula_weight 2352.91
_space_group_IT_number 88
_symmetry_cell_setting tetragonal
_symmetry_Int_Tables_number 88
_symmetry_space_group_name_Hall '-I 4ad'
_symmetry_space_group_name_H-M 'I 41/a :2'
_cell_angle_alpha 90
_cell_angle_beta 90
_cell_angle_gamma 90
_cell_formula_units_Z 4
_cell_length_a 19.390(1)
_cell_length_b 19.390(1)
_cell_length_c 36.077(2)
_cell_measurement_reflns_used 12512
_cell_measurement_temperature 173.2
_cell_measurement_theta_max 27.5
_cell_measurement_theta_min 3.0
_cell_volume 13563.9(12)
_computing_cell_refinement CRYSTALCLEAR
_computing_data_collection CRYSTALCLEAR
_computing_data_reduction 'teXsan Ver. 1.11'
_computing_publication_material 'teXsan Ver. 1.11'
_computing_structure_refinement 'teXsan Ver. 1.10'
_computing_structure_solution SAPI91
_diffrn_detector_area_resol_mean 14.62
_diffrn_measured_fraction_theta_full 0.9938
_diffrn_measured_fraction_theta_max 0.9938
_diffrn_measurement_device_type 'Rigaku/MSC Mercury CCD'
_diffrn_measurement_method w
_diffrn_radiation_type 'Mo Ka'
_diffrn_radiation_wavelength 0.7107
_diffrn_reflns_av_R_equivalents 0.062
_diffrn_reflns_limit_h_max 21
_diffrn_reflns_limit_h_min -25
_diffrn_reflns_limit_k_max 25
_diffrn_reflns_limit_k_min -16
_diffrn_reflns_limit_l_max 37
_diffrn_reflns_limit_l_min -46
_diffrn_reflns_number 55742
_diffrn_reflns_theta_full 27.48
_diffrn_reflns_theta_max 27.48
_exptl_absorpt_coefficient_mu 0.066
_exptl_absorpt_correction_T_max 0.9886
_exptl_absorpt_correction_T_min 0.9805
_exptl_absorpt_correction_type integration
_exptl_absorpt_process_details Coppens_numerical
_exptl_crystal_colour Red
_exptl_crystal_density_diffrn 1.152
_exptl_crystal_density_method 'not measured'
_exptl_crystal_description Prism
_exptl_crystal_F_000 4968
_exptl_crystal_size_max 0.600
_exptl_crystal_size_mid 0.400
_exptl_crystal_size_min 0.200
_refine_diff_density_max 0.45
_refine_diff_density_min -0.40
_refine_ls_goodness_of_fit_ref 1.117
_refine_ls_hydrogen_treatment mixed
_refine_ls_number_parameters 419
_refine_ls_number_reflns 7742
_refine_ls_R_factor_gt 0.0650
_refine_ls_shift/su_max 0.0002
_refine_ls_structure_factor_coef Fsqd
_refine_ls_weighting_details 'w = 1/[s^2^(Fo^2^) + (0.05000(Max(Fo^2^,0) + 2Fc^2^)/3)^2^]'
_refine_ls_weighting_scheme calc
_refine_ls_wR_factor_ref 0.1587
_reflns_number_gt 4343
_reflns_number_total 7742
_reflns_threshold_expression F^2^>2.0s(F^2^)
_cod_data_source_file b413082k.txt
_cod_data_source_block 12-12PhH
_cod_depositor_comments
;
The following automatic conversions were performed:
data name '_geom_hbond_site_distance_dh' replaced with
'_geom_hbond_distance_DH' as specified in the replacement file
'/home/antanas/src/cod-tools/trunk/data/replacement-values/replacement_tags.lst'.

data
name '_geom_hbond_site_distance_ha' replaced with
'_geom_hbond_distance_HA' as specified in the replacement file
'/home/antanas/src/cod-tools/trunk/data/replacement-values/replacement_tags.lst'.

data
name '_geom_hbond_site_distance_da' replaced with
'_geom_hbond_distance_DA' as specified in the replacement file
'/home/antanas/src/cod-tools/trunk/data/replacement-values/replacement_tags.lst'.

Automatic conversion script
Id: cif_correct_tags 5005 2017-03-03 11:38:54Z antanas 
;
_cod_original_cell_volume 13564(1)
_cod_original_sg_symbol_Hall '-I 4ad '
_cod_original_sg_symbol_H-M 'I 41/a '
_cod_original_formula_sum 'C180 H134 N4 '
_cod_database_code 7150015

loop_
_symmetry_equiv_pos_as_xyz
x,y,z
-x,1/2-y,z
3/4-y,1/4+x,1/4+z
1/4+y,1/4-x,1/4+z
-x,-y,-z
x,1/2+y,-z
3/4+y,1/4-x,1/4-z
1/4-y,1/4+x,1/4-z
1/2+x,1/2+y,1/2+z
1/2-x,-y,1/2+z
1/4-y,3/4+x,3/4+z
3/4+y,3/4-x,3/4+z
1/2-x,1/2-y,1/2-z
1/2+x,y,1/2-z
1/4+y,3/4-x,3/4-z
3/4-y,3/4+x,3/4-z

loop_
_atom_site_label
_atom_site_type_symbol
_atom_site_fract_x
_atom_site_fract_y
_atom_site_fract_z
_atom_site_U_iso_or_equiv
_atom_site_adp_type
_atom_site_occupancy
_atom_site_calc_flag
_atom_site_refinement_flags
_atom_site_disorder_assembly
_atom_site_disorder_group
N1 N 0.47093(8) -0.14736(8) 0.12389(5) 0.0287(4) Uani 1.00 d . . .
C1 C 0.51523(9) -0.09201(9) 0.12279(5) 0.0275(5) Uani 1.00 d . . .
C2 C 0.47429(9) -0.03031(9) 0.12202(5) 0.0286(5) Uani 1.00 d . . .
C3 C 0.40707(9) -0.04889(9) 0.12307(5) 0.0289(5) Uani 1.00 d . . .
C4 C 0.40447(9) -0.12285(9) 0.12454(5) 0.0274(5) Uani 1.00 d . . .
C5 C 0.34549(9) -0.16340(9) 0.12639(5) 0.0286(5) Uani 1.00 d . . .
C6 C 0.48754(9) 0.04665(9) 0.12286(6) 0.0309(5) Uani 1.00 d . . .
C7 C 0.45033(10) 0.07096(9) 0.15769(6) 0.0311(5) Uani 1.00 d . . .
C8 C 0.4784(1) 0.10675(10) 0.18639(6) 0.0356(6) Uani 1.00 d . . .
C9 C 0.4372(1) 0.1258(1) 0.21741(6) 0.0388(6) Uani 1.00 d . . .
C10 C 0.4639(1) 0.1632(1) 0.24775(7) 0.0502(7) Uani 1.00 d . . .
C11 C 0.4231(1) 0.1825(1) 0.27665(7) 0.0606(9) Uani 1.00 d . . .
C12 C 0.3529(1) 0.1647(1) 0.27688(7) 0.0585(8) Uani 1.00 d . . .
C13 C 0.3255(1) 0.1284(1) 0.24838(7) 0.0487(7) Uani 1.00 d . . .
C14 C 0.3661(1) 0.1082(1) 0.21757(6) 0.0385(6) Uani 1.00 d . . .
C15 C 0.33843(10) 0.07067(10) 0.18746(6) 0.0352(6) Uani 1.00 d . . .
C16 C 0.37918(10) 0.05195(9) 0.15863(6) 0.0307(5) Uani 1.00 d . . .
C17 C 0.35681(9) 0.01068(9) 0.12457(6) 0.0312(5) Uani 1.00 d . . .
C18 C 0.37462(10) 0.05691(9) 0.09170(6) 0.0318(6) Uani 1.00 d . . .
C19 C 0.3301(1) 0.0808(1) 0.06554(6) 0.0387(6) Uani 1.00 d . . .
C20 C 0.3542(1) 0.1223(1) 0.03591(6) 0.0432(7) Uani 1.00 d . . .
C21 C 0.3102(1) 0.1466(1) 0.00746(7) 0.0603(8) Uani 1.00 d . . .
C22 C 0.3356(2) 0.1819(1) -0.02198(8) 0.074(1) Uani 1.00 d . . .
C23 C 0.4059(2) 0.1962(1) -0.02469(8) 0.0724(10) Uani 1.00 d . . .
C24 C 0.4501(1) 0.1747(1) 0.00242(7) 0.0587(8) Uani 1.00 d . . .
C25 C 0.4256(1) 0.1380(1) 0.03343(6) 0.0430(7) Uani 1.00 d . . .
C26 C 0.4706(1) 0.11440(10) 0.06205(6) 0.0368(6) Uani 1.00 d . . .
C27 C 0.44592(10) 0.07548(9) 0.09038(6) 0.0312(5) Uani 1.00 d . . .
C28 C 0.8950(2) 0.0896(2) 0.13411(9) 0.088(1) Uani 1.00 d . . .
C29 C 0.9226(2) 0.0400(1) 0.1120(1) 0.075(1) Uani 1.00 d . . .
C30 C 0.9288(1) 0.0505(2) 0.0752(1) 0.075(1) Uani 1.00 d . . .
C31 C 0.9064(2) 0.1105(2) 0.05942(9) 0.085(1) Uani 1.00 d . . .
C32 C 0.8783(2) 0.1615(2) 0.0815(1) 0.092(1) Uani 1.00 d . . .
C33 C 0.8734(2) 0.1510(2) 0.1187(1) 0.095(1) Uani 1.00 d . . .
C34 C 0.7220(2) -0.0807(3) 0.2802(1) 0.110(2) Uani 1.00 d . . .
C35 C 0.7250(3) -0.1376(3) 0.2601(2) 0.160(3) Uani 1.00 d . . .
C36 C 0.6792(5) -0.1485(5) 0.2332(3) 0.229(5) Uani 1.00 d . . .
C37 C 0.6303(4) -0.0957(7) 0.2244(2) 0.230(5) Uani 1.00 d . . .
C38 C 0.6308(3) -0.0385(4) 0.2459(2) 0.171(3) Uani 1.00 d . . .
C39 C 0.6765(2) -0.0316(3) 0.2738(1) 0.124(2) Uani 1.00 d . . .
C40 C 0.0158(3) -0.1289(3) 0.0949(2) 0.134(2) Uani 1.00 d . . .
C41 C 0.0560(5) -0.1019(4) 0.0696(2) 0.170(3) Uani 1.00 d . . .
C42 C 0.1185(6) -0.0678(4) 0.0763(4) 0.270(6) Uani 1.00 d . . .
C43 C 0.1261(3) -0.0660(2) 0.1161(3) 0.173(3) Uani 1.00 d . . .
C44 C 0.0837(4) -0.0931(3) 0.1415(2) 0.155(2) Uani 1.00 d . . .
C45 C 0.0287(3) -0.1266(3) 0.1306(2) 0.144(2) Uani 1.00 d . . .
H1N H 0.481(2) -0.189(2) 0.1243(10) 0.024(9) Uiso 0.50 d P . .
H5 H 0.3013 -0.1423 0.1268 0.0344 Uiso 1.00 calc . . .
H6 H 0.5350 0.0586 0.1222 0.0370 Uiso 1.00 calc . . .
H8 H 0.5258 0.1191 0.1857 0.0427 Uiso 1.00 calc . . .
H10 H 0.5114 0.1752 0.2480 0.0603 Uiso 1.00 calc . . .
H11 H 0.4421 0.2081 0.2967 0.0727 Uiso 1.00 calc . . .
H12 H 0.3245 0.1782 0.2971 0.0702 Uiso 1.00 calc . . .
H13 H 0.2780 0.1162 0.2491 0.0584 Uiso 1.00 calc . . .
H15 H 0.2910 0.0585 0.1874 0.0423 Uiso 1.00 calc . . .
H17 H 0.3098 -0.0032 0.1252 0.0374 Uiso 1.00 calc . . .
H19 H 0.2825 0.0696 0.0671 0.0465 Uiso 1.00 calc . . .
H21 H 0.2620 0.1380 0.0090 0.0724 Uiso 1.00 calc . . .
H22 H 0.3052 0.1972 -0.0409 0.0889 Uiso 1.00 calc . . .
H23 H 0.4231 0.2209 -0.0455 0.0868 Uiso 1.00 calc . . .
H24 H 0.4979 0.1847 0.0003 0.0704 Uiso 1.00 calc . . .
H26 H 0.5182 0.1260 0.0613 0.0442 Uiso 1.00 calc . . .
H28 H 0.8905 0.0820 0.1600 0.1058 Uiso 1.00 calc . . .
H29 H 0.9376 -0.0023 0.1226 0.0903 Uiso 1.00 calc . . .
H30 H 0.9491 0.0159 0.0601 0.0905 Uiso 1.00 calc . . .
H31 H 0.9100 0.1171 0.0334 0.1023 Uiso 1.00 calc . . .
H32 H 0.8627 0.2035 0.0709 0.1109 Uiso 1.00 calc . . .
H33 H 0.8549 0.1862 0.1342 0.1141 Uiso 1.00 calc . . .
H34 H 0.7537 -0.0750 0.3000 0.1315 Uiso 1.00 calc . . .
H35 H 0.7599 -0.1709 0.2648 0.1920 Uiso 1.00 calc . . .
H36 H 0.6789 -0.1909 0.2200 0.2753 Uiso 1.00 calc . . .
H37 H 0.5989 -0.1006 0.2043 0.2755 Uiso 1.00 calc . . .
H38 H 0.5984 -0.0027 0.2413 0.2058 Uiso 1.00 calc . . .
H39 H 0.6759 0.0086 0.2888 0.1489 Uiso 1.00 calc . . .
H40 H -0.0251 -0.1514 0.0869 0.1602 Uiso 1.00 calc . . .
H41 H 0.0415 -0.1056 0.0445 0.2035 Uiso 1.00 calc . . .
H42 H 0.1494 -0.0497 0.0584 0.3235 Uiso 1.00 calc . . .
H43 H 0.1657 -0.0428 0.1253 0.2074 Uiso 1.00 calc . . .
H44 H 0.0935 -0.0882 0.1672 0.1855 Uiso 1.00 calc . . .
H45 H -0.0009 -0.1485 0.1480 0.1728 Uiso 1.00 calc . . .

loop_
_atom_site_aniso_label
_atom_site_aniso_U_11
_atom_site_aniso_U_22
_atom_site_aniso_U_33
_atom_site_aniso_U_12
_atom_site_aniso_U_13
_atom_site_aniso_U_23
N1 0.0237(8) 0.0233(9) 0.0391(10) -0.0006(7) 0.0010(7) -0.0001(8)
C1 0.0269(10) 0.0237(9) 0.032(1) 0.0006(8) 0.0008(8) 0.0001(8)
C2 0.0256(10) 0.0231(9) 0.037(1) 0.0003(8) -0.0009(8) 0.0001(8)
C3 0.0260(10) 0.0216(9) 0.039(1) 0.0011(8) 0.0001(9) -0.0013(8)
C4 0.0259(10) 0.0229(9) 0.033(1) 0.0021(8) -0.0001(9) 0.0004(8)
C5 0.0246(10) 0.0257(10) 0.036(1) 0.0027(8) 0.0000(8) 0.0001(8)
C6 0.0227(9) 0.0229(9) 0.047(1) -0.0004(8) -0.0030(9) 0.0014(9)
C7 0.028(1) 0.0195(9) 0.046(1) 0.0027(8) -0.0043(9) 0.0015(8)
C8 0.030(1) 0.028(1) 0.048(1) -0.0019(9) -0.0056(10) 0.0012(9)
C9 0.040(1) 0.030(1) 0.046(1) 0.0021(9) -0.006(1) -0.0014(10)
C10 0.050(1) 0.047(1) 0.054(2) -0.003(1) -0.010(1) -0.007(1)
C11 0.069(2) 0.063(2) 0.049(2) 0.002(1) -0.008(1) -0.017(1)
C12 0.062(2) 0.060(2) 0.053(2) 0.010(1) 0.003(1) -0.013(1)
C13 0.048(1) 0.046(1) 0.052(1) 0.004(1) 0.004(1) -0.005(1)
C14 0.041(1) 0.028(1) 0.046(1) 0.0053(9) -0.001(1) -0.0001(9)
C15 0.026(1) 0.027(1) 0.052(1) 0.0023(9) -0.0003(9) -0.0007(9)
C16 0.028(1) 0.0200(9) 0.044(1) 0.0029(8) -0.0027(9) 0.0014(9)
C17 0.0216(9) 0.0222(9) 0.050(1) 0.0003(8) -0.0020(9) -0.0009(9)
C18 0.031(1) 0.0188(9) 0.046(1) 0.0013(8) -0.0037(9) -0.0029(9)
C19 0.034(1) 0.030(1) 0.052(1) 0.0003(9) -0.0097(10) -0.0031(10)
C20 0.048(1) 0.030(1) 0.051(1) -0.001(1) -0.015(1) -0.001(1)
C21 0.066(2) 0.052(2) 0.063(2) -0.007(1) -0.029(1) 0.012(1)
C22 0.093(2) 0.063(2) 0.066(2) -0.014(2) -0.040(2) 0.019(1)
C23 0.098(2) 0.064(2) 0.055(2) -0.022(2) -0.021(2) 0.019(1)
C24 0.071(2) 0.048(1) 0.056(2) -0.012(1) -0.007(1) 0.013(1)
C25 0.053(1) 0.030(1) 0.046(1) -0.006(1) -0.007(1) 0.0024(10)
C26 0.035(1) 0.027(1) 0.049(1) -0.0041(9) -0.0016(10) 0.0037(9)
C27 0.029(1) 0.0199(10) 0.044(1) 0.0012(8) -0.0028(9) -0.0022(8)
C28 0.114(3) 0.064(2) 0.087(2) -0.003(2) 0.014(2) -0.003(2)
C29 0.072(2) 0.052(2) 0.102(3) -0.007(1) -0.001(2) -0.010(2)
C30 0.060(2) 0.063(2) 0.103(3) -0.018(2) 0.018(2) -0.024(2)
C31 0.089(2) 0.089(3) 0.077(2) -0.020(2) 0.020(2) -0.003(2)
C32 0.106(3) 0.070(2) 0.101(3) 0.008(2) 0.028(2) 0.016(2)
C33 0.128(3) 0.069(2) 0.089(3) 0.020(2) 0.041(2) 0.004(2)
C34 0.088(3) 0.113(3) 0.127(3) -0.020(3) 0.012(2) -0.014(3)
C35 0.151(5) 0.097(4) 0.233(7) -0.039(3) 0.131(5) -0.021(4)
C36 0.27(1) 0.247(9) 0.175(9) -0.198(9) 0.155(9) -0.125(7)
C37 0.183(7) 0.44(2) 0.062(3) -0.188(9) 0.017(4) -0.030(7)
C38 0.114(4) 0.268(8) 0.132(5) -0.035(5) -0.026(4) 0.041(5)
C39 0.094(3) 0.128(4) 0.151(4) -0.013(3) -0.016(3) -0.019(3)
C40 0.094(3) 0.116(4) 0.191(6) 0.038(3) -0.073(4) -0.063(4)
C41 0.238(9) 0.108(5) 0.163(5) 0.115(5) 0.036(6) 0.018(4)
C42 0.29(1) 0.099(5) 0.42(2) 0.076(6) 0.14(1) 0.145(8)
C43 0.098(4) 0.057(3) 0.36(1) -0.035(2) -0.016(6) 0.035(5)
C44 0.148(5) 0.087(4) 0.229(6) 0.031(3) -0.098(5) -0.024(4)
C45 0.106(4) 0.108(4) 0.219(7) 0.042(3) -0.009(4) -0.011(4)

loop_
_atom_type_symbol
_atom_type_description
_atom_type_scat_dispersion_real
_atom_type_scat_dispersion_imag
_atom_type_scat_source
C C 0.003 0.002
;International Tables for Crystallography
(1992, Vol. C, Tables 4.2.6.8 and 6.1.1.1)
;
H H 0.000 0.000
;International Tables for Crystallography
(1992, Vol. C, Table 6.1.1.2)
;
N N 0.006 0.003
;International Tables for Crystallography
(1992, Vol. C, Tables 4.2.6.8 and 6.1.1.1)
;

loop_
_geom_angle_atom_site_label_1
_geom_angle_atom_site_label_2
_geom_angle_atom_site_label_3
_geom_angle
_geom_angle_site_symmetry_1
_geom_angle_site_symmetry_2
_geom_angle_site_symmetry_3
_geom_angle_publ_flag
C1 N1 C4 108.4(2) . . . yes
C1 N1 H1N 128(2) . . . no
C4 N1 H1N 123(2) . . . no
N1 C1 C2 107.8(2) . . . yes
N1 C1 C5 125.8(2) . . 7_555 yes
C2 C1 C5 126.4(2) . . 7_555 yes
C1 C2 C3 108.1(2) . . . yes
C1 C2 C6 136.6(2) . . . yes
C3 C2 C6 115.2(2) . . . yes
C2 C3 C4 107.5(2) . . . yes
C2 C3 C17 114.7(2) . . . yes
C4 C3 C17 137.6(2) . . . yes
N1 C4 C3 108.2(2) . . . yes
N1 C4 C5 125.3(2) . . . yes
C3 C4 C5 126.6(2) . . . yes
C1 C5 C4 127.3(2) 8_545 . . yes
C1 C5 H5 112.7 8_545 . . no
C4 C5 H5 120.0 . . . no
C2 C6 C7 103.9(2) . . . yes
C2 C6 C27 104.8(1) . . . yes
C2 C6 H6 113.8 . . . no
C7 C6 C27 105.6(1) . . . yes
C7 C6 H6 113.8 . . . no
C27 C6 H6 113.8 . . . no
C6 C7 C8 126.6(2) . . . yes
C6 C7 C16 113.4(2) . . . yes
C8 C7 C16 120.0(2) . . . yes
C7 C8 C9 120.4(2) . . . yes
C7 C8 H8 119.8 . . . no
C9 C8 H8 119.8 . . . no
C8 C9 C10 122.5(2) . . . yes
C8 C9 C14 119.0(2) . . . yes
C10 C9 C14 118.4(2) . . . yes
C9 C10 C11 121.5(2) . . . yes
C9 C10 H10 119.3 . . . no
C11 C10 H10 119.3 . . . no
C10 C11 C12 120.0(2) . . . yes
C10 C11 H11 120.0 . . . no
C12 C11 H11 120.0 . . . no
C11 C12 C13 120.2(2) . . . yes
C11 C12 H12 119.9 . . . no
C13 C12 H12 119.9 . . . no
C12 C13 C14 121.4(2) . . . yes
C12 C13 H13 119.3 . . . no
C14 C13 H13 119.3 . . . no
C9 C14 C13 118.4(2) . . . yes
C9 C14 C15 119.3(2) . . . yes
C13 C14 C15 122.3(2) . . . yes
C14 C15 C16 120.4(2) . . . yes
C14 C15 H15 119.8 . . . no
C16 C15 H15 119.8 . . . no
C7 C16 C15 120.8(2) . . . yes
C7 C16 C17 113.0(2) . . . yes
C15 C16 C17 126.2(2) . . . yes
C3 C17 C16 104.2(1) . . . yes
C3 C17 C18 106.0(2) . . . yes
C3 C17 H17 113.7 . . . no
C16 C17 C18 104.6(1) . . . yes
C16 C17 H17 113.7 . . . no
C18 C17 H17 113.7 . . . no
C17 C18 C19 126.5(2) . . . yes
C17 C18 C27 113.1(2) . . . yes
C19 C18 C27 120.3(2) . . . yes
C18 C19 C20 120.5(2) . . . yes
C18 C19 H19 119.8 . . . no
C20 C19 H19 119.8 . . . no
C19 C20 C21 122.4(2) . . . yes
C19 C20 C25 119.4(2) . . . yes
C21 C20 C25 118.1(2) . . . yes
C20 C21 C22 121.1(2) . . . yes
C20 C21 H21 119.5 . . . no
C22 C21 H21 119.5 . . . no
C21 C22 C23 120.7(2) . . . yes
C21 C22 H22 119.7 . . . no
C23 C22 H22 119.7 . . . no
C22 C23 C24 120.2(2) . . . yes
C22 C23 H23 119.9 . . . no
C24 C23 H23 119.9 . . . no
C23 C24 C25 120.7(2) . . . yes
C23 C24 H24 119.6 . . . no
C25 C24 H24 119.6 . . . no
C20 C25 C24 119.2(2) . . . yes
C20 C25 C26 118.7(2) . . . yes
C24 C25 C26 122.1(2) . . . yes
C25 C26 C27 120.5(2) . . . yes
C25 C26 H26 119.7 . . . no
C27 C26 H26 119.7 . . . no
C6 C27 C18 113.1(2) . . . yes
C6 C27 C26 126.5(2) . . . yes
C18 C27 C26 120.4(2) . . . yes
C29 C28 C33 119.7(3) . . . yes
C29 C28 H28 120.1 . . . no
C33 C28 H28 120.1 . . . no
C28 C29 C30 120.3(3) . . . yes
C28 C29 H29 119.8 . . . no
C30 C29 H29 119.8 . . . no
C29 C30 C31 120.7(3) . . . yes
C29 C30 H30 119.7 . . . no
C31 C30 H30 119.7 . . . no
C30 C31 C32 119.6(3) . . . yes
C30 C31 H31 120.2 . . . no
C32 C31 H31 120.2 . . . no
C31 C32 C33 119.3(3) . . . yes
C31 C32 H32 120.3 . . . no
C33 C32 H32 120.3 . . . no
C28 C33 C32 120.3(3) . . . yes
C28 C33 H33 119.9 . . . no
C32 C33 H33 119.9 . . . no
C35 C34 C39 122.5(5) . . . yes
C35 C34 H34 118.8 . . . no
C39 C34 H34 118.8 . . . no
C34 C35 C36 120.1(7) . . . yes
C34 C35 H35 120.0 . . . no
C36 C35 H35 120.0 . . . no
C35 C36 C37 119.5(9) . . . yes
C35 C36 H36 120.2 . . . no
C37 C36 H36 120.3 . . . no
C36 C37 C38 116.9(8) . . . yes
C36 C37 H37 121.6 . . . no
C38 C37 H37 121.5 . . . no
C37 C38 C39 121.0(7) . . . yes
C37 C38 H38 119.5 . . . no
C39 C38 H38 119.5 . . . no
C34 C39 C38 119.9(5) . . . yes
C34 C39 H39 120.0 . . . no
C38 C39 H39 120.0 . . . no
C41 C40 C45 123.9(6) . . . yes
C41 C40 H40 118.0 . . . no
C45 C40 H40 118.1 . . . no
C40 C41 C42 125.6(9) . . . yes
C40 C41 H41 117.2 . . . no
C42 C41 H41 117.2 . . . no
C41 C42 C43 105.8(7) . . . yes
C41 C42 H42 127.1 . . . no
C43 C42 H42 127.1 . . . no
C42 C43 C44 127.5(7) . . . yes
C42 C43 H43 116.3 . . . no
C44 C43 H43 116.2 . . . no
C43 C44 C45 119.2(6) . . . yes
C43 C44 H44 120.4 . . . no
C45 C44 H44 120.4 . . . no
C40 C45 C44 117.8(6) . . . yes
C40 C45 H45 121.1 . . . no
C44 C45 H45 121.1 . . . no

loop_
_geom_bond_atom_site_label_1
_geom_bond_atom_site_label_2
_geom_bond_distance
_geom_bond_site_symmetry_1
_geom_bond_site_symmetry_2
_geom_bond_publ_flag
N1 C1 1.375(2) . . yes
N1 C4 1.374(2) . . yes
N1 H1N 0.84(4) . . no
C1 C2 1.436(2) . . yes
C1 C5 1.386(3) . 7_555 yes
C2 C3 1.353(3) . . yes
C2 C6 1.515(3) . . yes
C3 C4 1.436(3) . . yes
C3 C17 1.512(2) . . yes
C4 C5 1.389(3) . . yes
C5 H5 0.950 . . no
C6 C7 1.524(3) . . yes
C6 C27 1.528(3) . . yes
C6 H6 0.950 . . no
C7 C8 1.360(3) . . yes
C7 C16 1.428(3) . . yes
C8 C9 1.424(3) . . yes
C8 H8 0.950 . . no
C9 C10 1.411(3) . . yes
C9 C14 1.421(3) . . yes
C10 C11 1.361(3) . . yes
C10 H10 0.950 . . no
C11 C12 1.405(4) . . yes
C11 H11 0.950 . . no
C12 C13 1.355(3) . . yes
C12 H12 0.950 . . no
C13 C14 1.417(3) . . yes
C13 H13 0.950 . . no
C14 C15 1.413(3) . . yes
C15 C16 1.356(3) . . yes
C15 H15 0.950 . . no
C16 C17 1.529(3) . . yes
C17 C18 1.526(3) . . yes
C17 H17 0.950 . . no
C18 C19 1.360(3) . . yes
C18 C27 1.429(3) . . yes
C19 C20 1.417(3) . . yes
C19 H19 0.950 . . no
C20 C21 1.416(3) . . yes
C20 C25 1.420(3) . . yes
C21 C22 1.357(4) . . yes
C21 H21 0.950 . . no
C22 C23 1.394(4) . . yes
C22 H22 0.950 . . no
C23 C24 1.365(4) . . yes
C23 H23 0.950 . . no
C24 C25 1.408(3) . . yes
C24 H24 0.950 . . no
C25 C26 1.427(3) . . yes
C26 C27 1.358(3) . . yes
C26 H26 0.950 . . no
C28 C29 1.359(4) . . yes
C28 C33 1.379(4) . . yes
C28 H28 0.950 . . no
C29 C30 1.351(4) . . yes
C29 H29 0.950 . . no
C30 C31 1.365(4) . . yes
C30 H30 0.950 . . no
C31 C32 1.383(4) . . yes
C31 H31 0.950 . . no
C32 C33 1.361(4) . . yes
C32 H32 0.950 . . no
C33 H33 0.950 . . no
C34 C35 1.321(6) . . yes
C34 C39 1.319(5) . . yes
C34 H34 0.950 . . no
C35 C36 1.33(1) . . yes
C35 H35 0.950 . . no
C36 C37 1.43(1) . . yes
C36 H36 0.950 . . no
C37 C38 1.35(1) . . yes
C37 H37 0.950 . . no
C38 C39 1.346(6) . . yes
C38 H38 0.950 . . no
C39 H39 0.950 . . no
C40 C41 1.309(8) . . yes
C40 C45 1.314(7) . . yes
C40 H40 0.950 . . no
C41 C42 1.40(1) . . yes
C41 H41 0.950 . . no
C42 C43 1.44(1) . . yes
C42 H42 0.950 . . no
C43 C44 1.341(9) . . yes
C43 H43 0.950 . . no
C44 C45 1.309(7) . . yes
C44 H44 0.950 . . no
C45 H45 0.950 . . no

loop_
_geom_contact_atom_site_label_1
_geom_contact_atom_site_label_2
_geom_contact_distance
_geom_contact_site_symmetry_1
_geom_contact_site_symmetry_2
_geom_contact_publ_flag
N1 N1 2.926(2) . 8_545 ?
N1 C1 3.023(2) . 8_545 ?
N1 H1N 3.30(4) . 2_645 ?
C4 H1N 2.92(4) . 8_545 ?
C5 H1N 2.75(4) . 8_545 ?
C5 C6 3.360(3) . 8_545 ?
C11 C31 3.553(4) . 4_565 ?
C15 C30 3.445(3) . 8_545 ?
C19 C35 3.591(5) . 8_545 ?
C20 C35 3.366(4) . 8_545 ?
C24 C24 3.502(5) . 2_655 ?

loop_
_geom_hbond_atom_site_label_D
_geom_hbond_atom_site_label_H
_geom_hbond_atom_site_label_A
_geom_hbond_site_symmetry_D
_geom_hbond_site_symmetry_H
_geom_hbond_site_symmetry_A
_geom_hbond_distance_DH
_geom_hbond_distance_HA
_geom_hbond_distance_DA
_geom_hbond_angle_DHA
_geom_hbond_publ_flag
N1 H1N N1 . . 7_555 0.84(3) 2.44(3) 2.926(2) 117(3) no
N1 H1N N1 . . 8_545 0.84(3) 2.37(3) 2.926(2) 124(3) no

loop_
_geom_torsion_atom_site_label_1
_geom_torsion_atom_site_label_2
_geom_torsion_atom_site_label_3
_geom_torsion_atom_site_label_4
_geom_torsion
_geom_torsion_site_symmetry_1
_geom_torsion_site_symmetry_2
_geom_torsion_site_symmetry_3
_geom_torsion_site_symmetry_4
_geom_torsion_publ_flag
N1 C1 C2 C3 0.7(2) . . . . yes
N1 C1 C2 C6 175.8(2) . . . . yes
N1 C4 C3 C2 -0.7(2) . . . . yes
N1 C4 C3 C17 -176.4(2) . . . . yes
N1 C4 C5 C1 -1.3(3) . . . 8_545 yes
C1 N1 C4 C3 1.1(2) . . . . yes
C1 N1 C4 C5 -178.7(2) . . . . yes
C1 C2 C3 C4 0.0(2) . . . . yes
C1 C2 C3 C17 176.8(2) . . . . yes
C1 C2 C6 C7 -119.5(2) . . . . yes
C1 C2 C6 C27 129.9(2) . . . . yes
C2 C1 N1 C4 -1.1(2) . . . . yes
C2 C3 C4 C5 179.2(2) . . . . yes
C2 C3 C17 C16 -55.9(2) . . . . yes
C2 C3 C17 C18 54.2(2) . . . . yes
C2 C6 C7 C8 124.6(2) . . . . yes
C2 C6 C7 C16 -54.8(2) . . . . yes
C2 C6 C27 C18 54.8(2) . . . . yes
C2 C6 C27 C26 -124.5(2) . . . . yes
C3 C2 C1 C5 -177.3(2) . . . 7_555 yes
C3 C2 C6 C7 55.3(2) . . . . yes
C3 C2 C6 C27 -55.3(2) . . . . yes
C3 C17 C16 C7 54.2(2) . . . . yes
C3 C17 C16 C15 -126.2(2) . . . . yes
C3 C17 C18 C19 128.4(2) . . . . yes
C3 C17 C18 C27 -52.4(2) . . . . yes
C4 N1 C1 C5 176.8(2) . . . 7_555 yes
C4 C3 C2 C6 -176.3(2) . . . . yes
C4 C3 C17 C16 119.5(2) . . . . yes
C4 C3 C17 C18 -130.4(2) . . . . yes
C5 C1 C2 C6 2.2(4) . 8_545 8_545 8_545 yes
C5 C4 C3 C17 3.5(4) . . . . yes
C6 C2 C3 C17 0.5(3) . . . . yes
C6 C7 C8 C9 -179.7(2) . . . . yes
C6 C7 C16 C15 -178.9(2) . . . . yes
C6 C7 C16 C17 0.7(2) . . . . yes
C6 C27 C18 C17 -1.8(2) . . . . yes
C6 C27 C18 C19 177.5(2) . . . . yes
C6 C27 C26 C25 -179.9(2) . . . . yes
C7 C6 C27 C18 -54.6(2) . . . . yes
C7 C6 C27 C26 126.0(2) . . . . yes
C7 C8 C9 C10 -179.7(2) . . . . yes
C7 C8 C9 C14 -1.3(3) . . . . yes
C7 C16 C15 C14 -1.3(3) . . . . yes
C7 C16 C17 C18 -56.9(2) . . . . yes
C8 C7 C6 C27 -125.4(2) . . . . yes
C8 C7 C16 C15 1.7(3) . . . . yes
C8 C7 C16 C17 -178.7(2) . . . . yes
C8 C9 C10 C11 178.2(2) . . . . yes
C8 C9 C14 C13 -179.1(2) . . . . yes
C8 C9 C14 C15 1.7(3) . . . . yes
C9 C8 C7 C16 -0.3(3) . . . . yes
C9 C10 C11 C12 0.6(4) . . . . yes
C9 C14 C13 C12 1.2(3) . . . . yes
C9 C14 C15 C16 -0.3(3) . . . . yes
C10 C9 C14 C13 -0.7(3) . . . . yes
C10 C9 C14 C15 -179.9(2) . . . . yes
C10 C11 C12 C13 -0.1(4) . . . . yes
C11 C10 C9 C14 -0.2(3) . . . . yes
C11 C12 C13 C14 -0.8(4) . . . . yes
C12 C13 C14 C15 -179.6(2) . . . . yes
C13 C14 C15 C16 -179.6(2) . . . . yes
C14 C15 C16 C17 179.1(2) . . . . yes
C15 C16 C17 C18 122.7(2) . . . . yes
C16 C7 C6 C27 55.2(2) . . . . yes
C16 C17 C18 C19 -121.7(2) . . . . yes
C16 C17 C18 C27 57.5(2) . . . . yes
C17 C18 C19 C20 -178.6(2) . . . . yes
C17 C18 C27 C26 177.6(2) . . . . yes
C18 C19 C20 C21 178.1(2) . . . . yes
C18 C19 C20 C25 0.9(3) . . . . yes
C18 C27 C26 C25 0.7(3) . . . . yes
C19 C18 C27 C26 -3.1(3) . . . . yes
C19 C20 C21 C22 -175.1(2) . . . . yes
C19 C20 C25 C24 175.1(2) . . . . yes
C19 C20 C25 C26 -3.2(3) . . . . yes
C20 C19 C18 C27 2.3(3) . . . . yes
C20 C21 C22 C23 -0.9(4) . . . . yes
C20 C25 C24 C23 1.2(4) . . . . yes
C20 C25 C26 C27 2.4(3) . . . . yes
C21 C20 C25 C24 -2.3(3) . . . . yes
C21 C20 C25 C26 179.5(2) . . . . yes
C21 C22 C23 C24 -0.2(5) . . . . yes
C22 C21 C20 C25 2.2(4) . . . . yes
C22 C23 C24 C25 0.0(4) . . . . yes
C23 C24 C25 C26 179.4(2) . . . . yes
C24 C25 C26 C27 -175.9(2) . . . . yes
C28 C29 C30 C31 -1.2(5) . . . . yes
C28 C33 C32 C31 -1.1(6) . . . . yes
C29 C28 C33 C32 1.4(6) . . . . yes
C29 C30 C31 C32 1.4(5) . . . . yes
C30 C29 C28 C33 -0.2(5) . . . . yes
C30 C31 C32 C33 -0.2(5) . . . . yes
C34 C35 C36 C37 4.9(10) . . . . yes
C34 C39 C38 C37 0.6(9) . . . . yes
C35 C34 C39 C38 0.1(7) . . . . yes
C35 C36 C37 C38 -4(1) . . . . yes
C36 C35 C34 C39 -3.0(8) . . . . yes
C36 C37 C38 C39 1(1) . . . . yes
C40 C41 C42 C43 -3(1) . . . . yes
C40 C45 C44 C43 -3.4(7) . . . . yes
C41 C40 C45 C44 2.6(8) . . . . yes
C41 C42 C43 C44 2(1) . . . . yes
C42 C41 C40 C45 1.1(10) . . . . yes
C42 C43 C44 C45 1.0(10) . . . . yes
C42 C43 C44 C45 1.0(10) . . . . yes
